data_2006613
loop_
_publ_author_name
'Bolte, Michael'
'Monz, Sabine'

_publ_section_title 4-Ethyl-2-[4-hydroxy-5-(1-hydroxypropyl)-2-phenyl-2-cyclohexenyl]-3-tosyl-1,3-oxazolidine
_journal_issue 10
_journal_name_full 'Acta Crystallographica Section C'
_journal_page_first IUC9700014
_journal_paper_doi 10.1107/S0108270197099411
_journal_volume 53
_journal_year 1997
_chemical_formula_sum 'C27 H35 N O5 S'
_chemical_formula_weight 485.62
_chemical_name_systematic
;
4-Ethyl-3-(4-methyl-benzolsulfonyl)-2-(4-hydroxy-5-
((1'-hydroxy)-propyl)-2-phenyl-cyclohex-2-ene)-1,3-oxazolidine
;
_space_group_IT_number 19
_symmetry_cell_setting orthorhombic
_symmetry_space_group_name_Hall 'P 2ac 2ab'
_symmetry_space_group_name_H-M 'P 21 21 21'
_audit_creation_method SHELXL
_cell_angle_alpha 90
_cell_angle_beta 90
_cell_angle_gamma 90
_cell_formula_units_Z 4
_cell_length_a 9.4890(10)
_cell_length_b 12.728(2)
_cell_length_c 21.415(2)
_cell_measurement_reflns_used 25
_cell_measurement_temperature 293
_cell_measurement_theta_max 33.00
_cell_measurement_theta_min 30.00
_cell_volume 2586.4(5)
_computing_cell_refinement 'SDP by ENRAF-Nonius'
_computing_data_collection 'SDP by ENRAF-Nonius'
_computing_data_reduction 'SDP by ENRAF-Nonius'
_computing_molecular_graphics 'XP (Siemens XTL-Plus)'
_computing_structure_refinement 'SHELXL-93 (Sheldrick, 1993)'
_computing_structure_solution 'SHELXS-86 (Sheldrick, 1986)'
_diffrn_ambient_temperature 293
_diffrn_measurement_device 'ENRAF-Nonius CAD4 4-circle-diffractometer'
_diffrn_measurement_method \w
_diffrn_radiation_monochromator 'highly oriented graphite crystal'
_diffrn_radiation_source 'fine-focus sealed tube'
_diffrn_radiation_type CuK\a
_diffrn_radiation_wavelength 1.5418
_diffrn_reflns_av_R_equivalents 0.0219
_diffrn_reflns_av_sigmaI/netI 0.0124
_diffrn_reflns_limit_h_max 10
_diffrn_reflns_limit_h_min 0
_diffrn_reflns_limit_k_max 2
_diffrn_reflns_limit_k_min -13
_diffrn_reflns_limit_l_max 0
_diffrn_reflns_limit_l_min -22
_diffrn_reflns_number 2249
_diffrn_reflns_theta_max 54.93
_diffrn_reflns_theta_min 4.04
_diffrn_standards_decay_% -0.30
_diffrn_standards_interval_time 92
_diffrn_standards_number 3
_exptl_absorpt_coefficient_mu 1.409
_exptl_absorpt_correction_T_max 0.9995
_exptl_absorpt_correction_T_min 0.8025
_exptl_absorpt_correction_type '\y-scans (North, Phillips & Mathews, 1968)'
_exptl_crystal_colour Colourless
_exptl_crystal_density_diffrn 1.247
_exptl_crystal_density_meas ?
_exptl_crystal_density_method N/A
_exptl_crystal_description Block
_exptl_crystal_F_000 1040
_exptl_crystal_size_max 0.30
_exptl_crystal_size_mid 0.30
_exptl_crystal_size_min 0.26
_refine_diff_density_max 0.460
_refine_diff_density_min -0.261
_refine_ls_abs_structure_details 'Flack H D (1983), Acta Cryst. A39, 876-881'
_refine_ls_abs_structure_Flack -0.04(3)
_refine_ls_extinction_coef 0.0019(3)
_refine_ls_extinction_method SHELXL
_refine_ls_goodness_of_fit_all 1.070
_refine_ls_goodness_of_fit_obs 1.068
_refine_ls_hydrogen_treatment 'see experimental section'
_refine_ls_matrix_type full
_refine_ls_number_parameters 311
_refine_ls_number_reflns 2197
_refine_ls_number_restraints 0
_refine_ls_restrained_S_all 1.070
_refine_ls_restrained_S_obs 1.068
_refine_ls_R_factor_all 0.0460
_refine_ls_R_factor_obs .0450
_refine_ls_shift/esd_max -0.001
_refine_ls_shift/esd_mean 0.000
_refine_ls_structure_factor_coef Fsqd
_refine_ls_weighting_details 'w=1/[\s^2^(Fo^2^)+(0.0917P)^2^+0.6863P] where P=(Fo^2^+2Fc^2^)/3'
_refine_ls_weighting_scheme calc
_refine_ls_wR_factor_all 0.1188
_refine_ls_wR_factor_obs .1169
_reflns_number_observed 2143
_reflns_number_total 2197
_reflns_observed_criterion >2sigma(I)
_cod_data_source_file qa0020.cif
_cod_data_source_block ho13
_cod_depositor_comments
;
The following automatic conversions were performed:
'_symmetry_cell_setting' value 'Orthorhombic' changed to 'orthorhombic'
according to '/home/saulius/struct/CIF-dictionaries/cif_core.dic'
dictionary named 'cif_core.dic' version 2.4.1 from 2010-06-29.

Automatic conversion script
Id: cif_fix_enum 1527 2010-12-29 10:47:43Z saulius 

The following automatic conversions were performed:

'_symmetry_cell_setting' value 'Orthorhombic' changed to
'orthorhombic' according to
/home/saulius/struct/CIF-dictionaries/cif_core.dic dictionary named
'cif_core.dic' version 2.4.1 from 2010-06-29.

Automatic conversion script
Id: cif_fix_values 1715 2011-07-08 13:25:40Z adriana 

The following automatic conversions were performed:

'_exptl_crystal_density_meas' value 'N/A' was changed to '?' - the
value is perceived as not measured.

Automatic conversion script
Id: cif_fix_values 3008 2015-01-20 13:52:24Z robertas 

The following automatic conversions were performed:

'_refine_ls_weighting_scheme' value 'calc
w=1/[\s^2^(Fo^2^)+(0.0917P)^2^+0.6863P] where P=(Fo^2^+2Fc^2^)/3' was
changed to 'calc'. New tag '_refine_ls_weighting_details' was
created. The value of the new tag was set to
'w=1/[\s^2^(Fo^2^)+(0.0917P)^2^+0.6863P] where P=(Fo^2^+2Fc^2^)/3'.

Automatic conversion script
Id: cif_fix_values 3143 2015-03-26 13:38:13Z robertas 
;
_cod_database_code 2006613
_cod_database_fobs_code 2006613

loop_
_symmetry_equiv_pos_as_xyz
'x, y, z'
'-x+1/2, -y, z+1/2'
'-x, y+1/2, -z+1/2'
'x+1/2, -y+1/2, -z'

loop_
_atom_site_aniso_label
_atom_site_aniso_U_11
_atom_site_aniso_U_22
_atom_site_aniso_U_33
_atom_site_aniso_U_12
_atom_site_aniso_U_13
_atom_site_aniso_U_23
O1 .0387(13) .0486(14) .0395(12) -.0044(12) -.0026(10) -.0035(11)
C2 .038(2) .036(2) .044(2) -.003(2) -.0015(15) -.002(2)
C21 .037(2) .037(2) .044(2) -.005(2) .0001(15) -.003(2)
C22 .038(2) .044(2) .044(2) -.005(2) .0030(15) .002(2)
C221 .057(2) .047(2) .042(2) -.005(2) .006(2) .003(2)
C222 .066(3) .059(3) .061(2) .006(2) .000(2) .014(2)
C223 .080(3) .088(4) .071(3) .021(3) .008(3) .023(3)
C224 .113(5) .054(3) .097(4) .014(3) .036(4) .021(3)
C225 .105(4) .045(3) .086(3) -.008(3) .009(3) .007(3)
C226 .085(3) .054(3) .064(3) -.012(3) .004(3) .001(2)
C23 .045(2) .051(2) .039(2) -.006(2) .003(2) .001(2)
C24 .037(2) .050(2) .043(2) -.001(2) -.003(2) -.007(2)
O24 .053(2) .052(2) .0501(13) -.0020(15) -.0047(14) -.0104(12)
C25 .032(2) .045(2) .042(2) .004(2) -.0003(14) -.005(2)
C26 .035(2) .049(2) .041(2) .000(2) .0003(15) -.002(2)
C51 .035(2) .045(2) .043(2) .004(2) .005(2) -.002(2)
O51 .0383(13) .056(2) .065(2) .0095(14) -.0001(12) -.0070(15)
C52 .052(2) .051(2) .057(2) -.004(2) .003(2) .003(2)
C53 .091(3) .058(3) .075(3) -.007(3) .002(3) .003(2)
N3 .0409(15) .043(2) .0366(15) -.002(2) .0001(12) -.0037(14)
S3 .0468(5) .0603(6) .0408(5) -.0072(5) -.0053(4) -.0088(4)
O31 .0468(15) .083(2) .066(2) -.021(2) .0028(13) -.018(2)
O32 .072(2) .089(2) .0418(14) -.001(2) -.0138(13) -.0053(14)
C31 .053(2) .047(2) .038(2) -.010(2) .000(2) -.010(2)
C32 .068(3) .062(3) .045(2) -.011(3) .004(2) -.004(2)
C33 .061(3) .080(3) .055(3) -.011(3) .011(2) -.013(3)
C34 .060(3) .054(3) .080(3) -.010(2) .010(2) -.017(3)
C341 .082(4) .073(3) .138(5) .007(3) .026(4) -.015(3)
C35 .080(3) .047(2) .073(3) -.005(3) .010(3) .004(2)
C36 .074(3) .053(2) .050(2) -.015(2) .015(2) -.005(2)
C4 .042(2) .042(2) .039(2) .000(2) .000(2) .000(2)
C41 .051(2) .048(2) .058(2) .000(2) -.007(2) .010(2)
C42 .072(3) .057(3) .076(3) -.009(2) -.005(2) .026(3)
C5 .040(2) .042(2) .044(2) .004(2) .0029(15) .002(2)

loop_
_atom_site_label
_atom_site_fract_x
_atom_site_fract_y
_atom_site_fract_z
_atom_site_U_iso_or_equiv
_atom_site_thermal_displace_type
_atom_site_calc_flag
_atom_site_refinement_flags
_atom_site_occupancy
_atom_site_disorder_group
_atom_site_type_symbol
O1 .3102(2) .4541(2) .56862(10) .0422(6) Uani d . 1 . O
C2 .4301(4) .5125(3) .5882(2) .0394(8) Uani d . 1 . C
H2 .4132(4) .5874(3) .5809(2) .047 Uiso calc R 1 . H
C21 .5634(4) .4788(3) .5534(2) .0392(8) Uani d . 1 . C
H21 .6380(4) .5275(3) .5662(2) .047 Uiso calc R 1 . H
C22 .5465(4) .4920(3) .4839(2) .0421(9) Uani d . 1 . C
C221 .5185(4) .6003(3) .4600(2) .0486(10) Uani d . 1 . C
C222 .4098(5) .6167(4) .4181(2) .0623(11) Uani d . 1 . C
H222 .3554(5) .5603(4) .4046(2) .075 Uiso calc R 1 . H
C223 .3814(6) .7182(5) .3959(2) .080(2) Uani d . 1 . C
H223 .3072(6) .7292(5) .3683(2) .095 Uiso calc R 1 . H
C224 .4629(7) .8016(4) .4149(3) .088(2) Uani d . 1 . C
H224 .4442(7) .8687(4) .3999(3) .105 Uiso calc R 1 . H
C225 .5708(7) .7859(4) .4554(3) .0788(15) Uani d . 1 . C
H225 .6265(7) .8425(4) .4676(3) .095 Uiso calc R 1 . H
C226 .5990(6) .6863(4) .4791(2) .0677(13) Uani d . 1 . C
H226 .6716(6) .6769(4) .5077(2) .081 Uiso calc R 1 . H
C23 .5548(4) .4112(3) .4454(2) .0450(9) Uani d . 1 . C
H23 .5528(4) .4259(3) .4028(2) .054 Uiso calc R 1 . H
C24 .5671(4) .2975(3) .4640(2) .0434(9) Uani d . 1 . C
H24 .6644(4) .2758(3) .4557(2) .052 Uiso calc R 1 . H
O24 .4783(3) .2352(2) .42543(12) .0516(7) Uani d . 1 . O
H24O .3971(10) .257(3) .4278(19) .077 Uiso calc R 1 . H
C25 .5404(4) .2812(3) .5331(2) .0396(8) Uani d . 1 . C
H25 .4391(4) .2910(3) .5398(2) .048 Uiso calc R 1 . H
C26 .6157(4) .3683(3) .5692(2) .0418(9) Uani d . 1 . C
H26A .7158(4) .3644(3) .5604(2) .050 Uiso calc R 1 . H
H26B .6029(4) .3562(3) .6136(2) .050 Uiso calc R 1 . H
C51 .5782(4) .1730(3) .5590(2) .0409(9) Uani d . 1 . C
H51 .5627(4) .1771(3) .6042(2) .049 Uiso calc R 1 . H
O51 .7263(3) .1512(2) .55091(12) .0532(7) Uani d . 1 . O
H51O .7386(7) .121(4) .5175(11) .080 Uiso calc R 1 . H
C52 .4877(5) .0828(3) .5362(2) .0533(10) Uani d . 1 . C
H52A .5106(5) .0687(3) .4929(2) .064 Uiso calc R 1 . H
H52B .3896(5) .1039(3) .5379(2) .064 Uiso calc R 1 . H
C53 .5057(6) -.0177(4) .5734(2) .0748(13) Uani d . 1 . C
H53A .4455(6) -.0712(4) .5564(2) .112 Uiso calc R 1 . H
H53B .4809(6) -.0051(4) .6162(2) .112 Uiso calc R 1 . H
H53C .6020(6) -.0404(4) .5710(2) .112 Uiso calc R 1 . H
N3 .4365(3) .4926(2) .65615(12) .0402(7) Uani d . 1 . N
S3 .50187(10) .58198(8) .70252(4) .0493(3) Uani d . 1 . S
O31 .6177(3) .6265(3) .66884(13) .0652(8) Uani d . 1 . O
O32 .5240(3) .5332(3) .76109(11) .0676(9) Uani d . 1 . O
C31 .3738(4) .6811(3) .7141(2) .0461(9) Uani d . 1 . C
C32 .2914(5) .6795(4) .7665(2) .0585(11) Uani d . 1 . C
H32 .2976(5) .6240(4) .7947(2) .070 Uiso calc R 1 . H
C33 .1976(5) .7623(4) .7773(2) .0650(13) Uani d . 1 . C
H33 .1400(5) .7607(4) .8124(2) .078 Uiso calc R 1 . H
C34 .1889(5) .8455(4) .7372(2) .0645(12) Uani d . 1 . C
C341 .0966(7) .9394(4) .7517(3) .098(2) Uani d . 1 . C
H34A .0073(19) .9314(18) .7311(18) .147 Uiso calc R 1 . H
H34B .142(2) 1.0023(6) .7371(19) .147 Uiso calc R 1 . H
H34C .082(4) .944(2) .7959(4) .147 Uiso calc R 1 . H
C35 .2703(5) .8440(3) .6844(2) .0667(12) Uani d . 1 . C
H35 .2625(5) .8989(3) .6559(2) .080 Uiso calc R 1 . H
C36 .3644(5) .7628(3) .6722(2) .0592(12) Uani d . 1 . C
H36 .4198(5) .7636(3) .6364(2) .071 Uiso calc R 1 . H
C4 .3075(4) .4355(3) .6759(2) .0413(8) Uani d . 1 . C
H4 .2671(4) .4684(3) .7132(2) .050 Uiso calc R 1 . H
C41 .3397(4) .3190(3) .6886(2) .0523(10) Uani d . 1 . C
H41A .3750(4) .2873(3) .6505(2) .063 Uiso calc R 1 . H
H41B .4136(4) .3145(3) .7198(2) .063 Uiso calc R 1 . H
C42 .2144(5) .2573(4) .7109(2) .0685(13) Uani d . 1 . C
H42A .2416(5) .1856(4) .7178(2) .103 Uiso calc R 1 . H
H42B .1415(5) .2598(4) .6798(2) .103 Uiso calc R 1 . H
H42C .1801(5) .2871(4) .7491(2) .103 Uiso calc R 1 . H
C5 .2136(4) .4537(3) .6205(2) .0423(8) Uani d . 1 . C
H5A .1448(4) .3978(3) .6164(2) .051 Uiso calc R 1 . H
H5B .1647(4) .5204(3) .6240(2) .051 Uiso calc R 1 . H

loop_
_atom_type_symbol
_atom_type_description
_atom_type_scat_dispersion_real
_atom_type_scat_dispersion_imag
_atom_type_scat_source
C C 0.0181 0.0091 'International Tables Vol C Tables 4.2.6.8 and 6.1.1.4'
H H 0.0000 0.0000 'International Tables Vol C Tables 4.2.6.8 and 6.1.1.4'
N N 0.0311 0.0180 'International Tables Vol C Tables 4.2.6.8 and 6.1.1.4'
O O 0.0492 0.0322 'International Tables Vol C Tables 4.2.6.8 and 6.1.1.4'
S S 0.3331 0.5567 'International Tables Vol C Tables 4.2.6.8 and 6.1.1.4'

loop_
_geom_angle_atom_site_label_1
_geom_angle_atom_site_label_2
_geom_angle_atom_site_label_3
_geom_angle
C2 O1 C5 106.5(2)
O1 C2 N3 103.5(3)
O1 C2 C21 111.9(3)
N3 C2 C21 113.5(3)
C22 C21 C2 111.3(3)
C22 C21 C26 110.9(3)
C2 C21 C26 114.7(3)
C23 C22 C221 121.0(3)
C23 C22 C21 121.6(3)
C221 C22 C21 117.4(3)
C222 C221 C226 118.7(4)
C222 C221 C22 119.6(4)
C226 C221 C22 121.6(4)
C221 C222 C223 120.1(5)
C224 C223 C222 120.2(5)
C225 C224 C223 120.0(5)
C224 C225 C226 120.8(5)
C225 C226 C221 120.1(5)
C22 C23 C24 126.0(3)
O24 C24 C23 109.7(3)
O24 C24 C25 113.1(3)
C23 C24 C25 112.1(3)
C24 C25 C26 108.5(3)
C24 C25 C51 116.0(3)
C26 C25 C51 111.1(3)
C25 C26 C21 113.8(3)
O51 C51 C52 111.6(3)
O51 C51 C25 110.9(3)
C52 C51 C25 115.7(3)
C51 C52 C53 114.0(3)
C2 N3 C4 109.3(3)
C2 N3 S3 119.7(2)
C4 N3 S3 118.7(2)
O32 S3 O31 120.4(2)
O32 S3 N3 106.9(2)
O31 S3 N3 105.1(2)
O32 S3 C31 106.9(2)
O31 S3 C31 108.4(2)
N3 S3 C31 108.8(2)
C32 C31 C36 120.6(4)
C32 C31 S3 119.8(3)
C36 C31 S3 119.4(3)
C31 C32 C33 119.1(4)
C34 C33 C32 121.3(4)
C33 C34 C35 118.3(4)
C33 C34 C341 121.2(4)
C35 C34 C341 120.4(5)
C34 C35 C36 121.8(4)
C31 C36 C35 118.7(4)
N3 C4 C5 100.9(3)
N3 C4 C41 111.0(3)
C5 C4 C41 113.9(3)
C42 C41 C4 113.8(4)
O1 C5 C4 103.5(3)

loop_
_geom_bond_atom_site_label_1
_geom_bond_atom_site_label_2
_geom_bond_site_symmetry_2
_geom_bond_distance
_geom_bond_publ_flag
O1 C2 . 1.422(4) ?
O1 C5 . 1.441(4) ?
C2 N3 . 1.479(4) ?
C2 C21 . 1.529(5) ?
C21 C22 . 1.506(5) ?
C21 C26 . 1.530(5) ?
C22 C23 . 1.320(5) ?
C22 C221 . 1.494(6) ?
C221 C222 . 1.382(6) ?
C221 C226 . 1.396(6) ?
C222 C223 . 1.403(7) ?
C223 C224 . 1.374(8) ?
C224 C225 . 1.357(9) ?
C225 C226 . 1.392(7) ?
C23 C24 . 1.507(6) ?
C24 O24 . 1.421(5) ?
C24 C25 . 1.515(5) ?
C25 C26 . 1.529(5) ?
C25 C51 . 1.528(5) ?
C51 O51 . 1.443(5) ?
C51 C52 . 1.515(5) ?
C52 C53 . 1.516(6) ?
N3 C4 . 1.485(5) ?
N3 S3 . 1.632(3) ?
S3 O32 . 1.415(3) ?
S3 O31 . 1.432(3) ?
S3 C31 . 1.769(4) ?
C31 C32 . 1.368(6) ?
C31 C36 . 1.377(6) ?
C32 C33 . 1.398(7) ?
C33 C34 . 1.365(7) ?
C34 C35 . 1.370(6) ?
C34 C341 . 1.514(7) ?
C35 C36 . 1.391(6) ?
C4 C5 . 1.502(5) ?
C4 C41 . 1.538(5) ?
C41 C42 . 1.502(6) ?

loop_
_geom_torsion_atom_site_label_1
_geom_torsion_atom_site_label_2
_geom_torsion_atom_site_label_3
_geom_torsion_atom_site_label_4
_geom_torsion
C5 O1 C2 N3 30.9(3)
C5 O1 C2 C21 153.3(3)
O1 C2 C21 C22 58.5(4)
N3 C2 C21 C22 175.1(3)
O1 C2 C21 C26 -68.4(4)
N3 C2 C21 C26 48.3(4)
C2 C21 C22 C23 -118.7(4)
C26 C21 C22 C23 10.2(5)
C2 C21 C22 C221 60.6(4)
C26 C21 C22 C221 -170.5(3)
C23 C22 C221 C222 48.0(6)
C21 C22 C221 C222 -131.3(4)
C23 C22 C221 C226 -132.3(4)
C21 C22 C221 C226 48.3(6)
C226 C221 C222 C223 -0.4(6)
C22 C221 C222 C223 179.2(4)
C221 C222 C223 C224 1.1(8)
C222 C223 C224 C225 -0.4(8)
C223 C224 C225 C226 -1.0(8)
C224 C225 C226 C221 1.7(8)
C222 C221 C226 C225 -0.9(7)
C22 C221 C226 C225 179.4(4)
C221 C22 C23 C24 -173.1(4)
C21 C22 C23 C24 6.2(6)
C22 C23 C24 O24 137.8(4)
C22 C23 C24 C25 11.3(6)
O24 C24 C25 C26 -167.2(3)
C23 C24 C25 C26 -42.6(4)
O24 C24 C25 C51 66.9(4)
C23 C24 C25 C51 -168.5(3)
C24 C25 C26 C21 61.4(4)
C51 C25 C26 C21 -169.9(3)
C22 C21 C26 C25 -44.3(4)
C2 C21 C26 C25 82.7(4)
C24 C25 C51 O51 60.7(4)
C26 C25 C51 O51 -63.9(4)
C24 C25 C51 C52 -67.7(4)
C26 C25 C51 C52 167.8(3)
O51 C51 C52 C53 65.1(5)
C25 C51 C52 C53 -166.8(3)
O1 C2 N3 C4 -8.2(4)
C21 C2 N3 C4 -129.6(3)
O1 C2 N3 S3 -150.0(2)
C21 C2 N3 S3 88.6(3)
C2 N3 S3 O32 -167.0(3)
C4 N3 S3 O32 54.8(3)
C2 N3 S3 O31 -38.0(3)
C4 N3 S3 O31 -176.2(3)
C2 N3 S3 C31 78.0(3)
C4 N3 S3 C31 -60.3(3)
O32 S3 C31 C32 -17.2(4)
O31 S3 C31 C32 -148.4(3)
N3 S3 C31 C32 97.8(3)
O32 S3 C31 C36 158.7(3)
O31 S3 C31 C36 27.5(4)
N3 S3 C31 C36 -86.3(3)
C36 C31 C32 C33 -0.3(6)
S3 C31 C32 C33 175.5(3)
C31 C32 C33 C34 -1.3(7)
C32 C33 C34 C35 2.7(7)
C32 C33 C34 C341 -174.7(5)
C33 C34 C35 C36 -2.5(7)
C341 C34 C35 C36 174.9(5)
C32 C31 C36 C35 0.5(6)
S3 C31 C36 C35 -175.3(3)
C34 C35 C36 C31 0.9(7)
C2 N3 C4 C5 -16.1(4)
S3 N3 C4 C5 126.2(3)
C2 N3 C4 C41 105.0(3)
S3 N3 C4 C41 -112.8(3)
N3 C4 C41 C42 178.1(3)
C5 C4 C41 C42 -68.9(5)
C2 O1 C5 C4 -42.0(3)
N3 C4 C5 O1 34.2(3)
C41 C4 C5 O1 -84.8(4)

loop_
_cod_related_entry_id
_cod_related_entry_database
_cod_related_entry_code
1 ChemSpider 21186248
